data_4109117
loop_
_publ_author_name
'Kil Sik Min'
'Antonio G. DiPasquale'
'James A. Golen'
'Arnold L. Rheingold'
'Joel S. Miller'

_publ_section_title
;
 Synthesis, Structure, and Magnetic Properties of Valence Ambiguous
 Dinuclear Antiferromagnetically Coupled Cobalt and Ferromagnetically
 Coupled Iron Complexes Containing the Chloranilate(2-) and the
 Significantly Stronger Coupling Chloranilate(.3-) Radical Trianion
;
_journal_name_full 'Journal of the American Chemical Society'
_journal_page_first 2360
_journal_page_last 2368
_journal_paper_doi 10.1021/ja067208q
_journal_volume 129
_journal_year 2007
_chemical_formula_sum 'C22 H22 B Cl F4 Fe N4 O3'
_chemical_formula_weight 568.55
_chemical_name_systematic
; 
 ? 
;
_space_group_IT_number 15
_symmetry_cell_setting monoclinic
_symmetry_space_group_name_Hall '-C 2yc'
_symmetry_space_group_name_H-M 'C 1 2/c 1'
_atom_sites_solution_hydrogens geom
_atom_sites_solution_primary direct
_atom_sites_solution_secondary difmap
_audit_creation_method SHELXL-97
_cell_angle_alpha 90.00
_cell_angle_beta 93.324(2)
_cell_angle_gamma 90.00
_cell_formula_units_Z 8
_cell_length_a 26.758(4)
_cell_length_b 10.9760(17)
_cell_length_c 16.503(3)
_cell_measurement_temperature 218(2)
_cell_volume 4838.7(14)
_computing_structure_refinement 'SHELXL-97 (Sheldrick, 1997)'
_computing_structure_solution 'SHELXS-97 (Sheldrick, 1990)'
_diffrn_ambient_temperature 218(2)
_diffrn_measured_fraction_theta_full 0.975
_diffrn_measured_fraction_theta_max 0.975
_diffrn_radiation_monochromator graphite
_diffrn_radiation_source 'fine-focus sealed tube'
_diffrn_radiation_type MoK\a
_diffrn_radiation_wavelength 0.71073
_diffrn_reflns_av_R_equivalents 0.0373
_diffrn_reflns_av_sigmaI/netI 0.0380
_diffrn_reflns_limit_h_max 34
_diffrn_reflns_limit_h_min -34
_diffrn_reflns_limit_k_max 13
_diffrn_reflns_limit_k_min -13
_diffrn_reflns_limit_l_max 21
_diffrn_reflns_limit_l_min -21
_diffrn_reflns_number 20153
_diffrn_reflns_theta_full 27.48
_diffrn_reflns_theta_max 27.48
_diffrn_reflns_theta_min 1.52
_exptl_absorpt_coefficient_mu 0.797
_exptl_absorpt_correction_T_max 0.7959
_exptl_absorpt_correction_T_min 0.7959
_exptl_crystal_density_diffrn 1.561
_exptl_crystal_F_000 2320
_exptl_crystal_size_max 0.30
_exptl_crystal_size_mid 0.30
_exptl_crystal_size_min 0.30
_refine_diff_density_max 0.894
_refine_diff_density_min -0.506
_refine_diff_density_rms 0.084
_refine_ls_extinction_method none
_refine_ls_goodness_of_fit_ref 1.096
_refine_ls_hydrogen_treatment mixed
_refine_ls_matrix_type full
_refine_ls_number_parameters 307
_refine_ls_number_reflns 5417
_refine_ls_number_restraints 0
_refine_ls_restrained_S_all 1.096
_refine_ls_R_factor_all 0.0518
_refine_ls_R_factor_gt 0.0464
_refine_ls_shift/su_max 0.001
_refine_ls_shift/su_mean 0.000
_refine_ls_structure_factor_coef Fsqd
_refine_ls_weighting_details 'calc w=1/[\s^2^(Fo^2^)+(0.0487P)^2^+12.9398P] where P=(Fo^2^+2Fc^2^)/3'
_refine_ls_weighting_scheme calc
_refine_ls_wR_factor_gt 0.1161
_refine_ls_wR_factor_ref 0.1186
_reflns_number_gt 4811
_reflns_number_total 5417
_reflns_threshold_expression >2sigma(I)
_cod_data_source_file ja067208qsi20061008_025153.cif
_cod_data_source_block jsm103s
_cod_original_cell_volume 4838.7(13)
_cod_database_code 4109117

loop_
_symmetry_equiv_pos_as_xyz
'x, y, z'
'-x, y, -z+1/2'
'x+1/2, y+1/2, z'
'-x+1/2, y+1/2, -z+1/2'
'-x, -y, -z'
'x, -y, z-1/2'
'-x+1/2, -y+1/2, -z'
'x+1/2, -y+1/2, z-1/2'

loop_
_atom_site_label
_atom_site_type_symbol
_atom_site_fract_x
_atom_site_fract_y
_atom_site_fract_z
_atom_site_U_iso_or_equiv
_atom_site_adp_type
_atom_site_occupancy
_atom_site_symmetry_multiplicity
_atom_site_calc_flag
_atom_site_refinement_flags
Fe1 Fe 0.342188(12) 0.45921(3) 0.00802(2) 0.01681(11) Uani 1 1 d .
Cl1 Cl 0.17138(2) 0.61432(5) -0.12018(4) 0.02044(14) Uani 1 1 d .
O1 O 0.27254(6) 0.52826(15) -0.05463(10) 0.0208(4) Uani 1 1 d .
O2 O 0.33804(6) 0.63937(15) 0.04260(11) 0.0199(3) Uani 1 1 d .
N1 N 0.29067(7) 0.38526(18) 0.09066(13) 0.0201(4) Uani 1 1 d .
N2 N 0.36668(7) 0.26065(19) 0.02629(13) 0.0203(4) Uani 1 1 d .
N3 N 0.41708(8) 0.4681(2) 0.06556(13) 0.0232(4) Uani 1 1 d .
N4 N 0.36119(7) 0.40231(19) -0.10939(12) 0.0198(4) Uani 1 1 d .
C1 C 0.26164(9) 0.4516(2) 0.13729(16) 0.0237(5) Uani 1 1 d .
H1A H 0.2609 0.5365 0.1302 0.028 Uiso 1 1 calc R
C2 C 0.23271(10) 0.4010(2) 0.19540(17) 0.0265(5) Uani 1 1 d .
H2A H 0.2126 0.4503 0.2268 0.032 Uiso 1 1 calc R
C3 C 0.23418(10) 0.2757(2) 0.20614(16) 0.0259(5) Uani 1 1 d .
H3A H 0.2158 0.2388 0.2463 0.031 Uiso 1 1 calc R
C4 C 0.26307(9) 0.2055(2) 0.15684(16) 0.0242(5) Uani 1 1 d .
H4A H 0.2643 0.1203 0.1627 0.029 Uiso 1 1 calc R
C5 C 0.28999(9) 0.2628(2) 0.09905(15) 0.0208(5) Uani 1 1 d .
C6 C 0.32021(9) 0.1937(2) 0.04011(16) 0.0231(5) Uani 1 1 d .
H6A H 0.3284 0.1126 0.0619 0.028 Uiso 1 1 calc R
H6B H 0.3006 0.1836 -0.0114 0.028 Uiso 1 1 calc R
C7 C 0.40085(10) 0.2587(2) 0.10000(16) 0.0262(5) Uani 1 1 d .
H7A H 0.4200 0.1826 0.1019 0.031 Uiso 1 1 calc R
H7B H 0.3813 0.2624 0.1484 0.031 Uiso 1 1 calc R
C8 C 0.43607(10) 0.3649(3) 0.09977(16) 0.0270(6) Uani 1 1 d .
C9 C 0.48419(11) 0.3591(3) 0.13534(18) 0.0392(7) Uani 1 1 d .
H9A H 0.4966 0.2860 0.1583 0.047 Uiso 1 1 calc R
C10 C 0.51348(11) 0.4621(4) 0.1366(2) 0.0474(9) Uani 1 1 d .
H10A H 0.5462 0.4602 0.1606 0.057 Uiso 1 1 calc R
C11 C 0.49465(11) 0.5676(4) 0.1025(2) 0.0424(8) Uani 1 1 d .
H11A H 0.5141 0.6390 0.1036 0.051 Uiso 1 1 calc R
C12 C 0.44625(10) 0.5676(3) 0.06619(17) 0.0301(6) Uani 1 1 d .
H12A H 0.4337 0.6393 0.0414 0.036 Uiso 1 1 calc R
C13 C 0.39184(10) 0.2145(2) -0.04512(16) 0.0250(5) Uani 1 1 d .
H13A H 0.3805 0.1310 -0.0567 0.030 Uiso 1 1 calc R
H13B H 0.4280 0.2118 -0.0321 0.030 Uiso 1 1 calc R
C14 C 0.38163(9) 0.2915(2) -0.11961(15) 0.0217(5) Uani 1 1 d .
C15 C 0.39532(10) 0.2518(3) -0.19482(17) 0.0277(6) Uani 1 1 d .
H15A H 0.4087 0.1734 -0.2008 0.033 Uiso 1 1 calc R
C16 C 0.38909(10) 0.3285(3) -0.26094(16) 0.0293(6) Uani 1 1 d .
H16A H 0.3988 0.3036 -0.3122 0.035 Uiso 1 1 calc R
C17 C 0.36828(10) 0.4426(3) -0.25057(16) 0.0269(6) Uani 1 1 d .
H17A H 0.3639 0.4965 -0.2947 0.032 Uiso 1 1 calc R
C18 C 0.35407(9) 0.4760(2) -0.17473(16) 0.0239(5) Uani 1 1 d .
H18A H 0.3389 0.5524 -0.1682 0.029 Uiso 1 1 calc R
C20 C 0.29778(9) 0.6974(2) 0.02509(14) 0.0177(4) Uani 1 1 d .
C21 C 0.25976(9) 0.6321(2) -0.03235(14) 0.0176(4) Uani 1 1 d .
C22 C 0.21408(9) 0.6892(2) -0.05487(14) 0.0187(5) Uani 1 1 d .
B1 B 0.37389(15) -0.1518(3) -0.1725(3) 0.0446(9) Uani 1 1 d .
F1 F 0.39801(16) -0.0847(4) -0.1149(2) 0.1269(14) Uani 1 1 d .
F2 F 0.36648(11) -0.0781(2) -0.24256(18) 0.0803(8) Uani 1 1 d .
F3 F 0.32748(9) -0.1928(3) -0.15013(16) 0.0745(7) Uani 1 1 d .
F4 F 0.40176(10) -0.2493(2) -0.19615(15) 0.0645(6) Uani 1 1 d .

loop_
_atom_site_aniso_label
_atom_site_aniso_U_11
_atom_site_aniso_U_22
_atom_site_aniso_U_33
_atom_site_aniso_U_23
_atom_site_aniso_U_13
_atom_site_aniso_U_12
Fe1 0.01705(18) 0.01089(17) 0.02239(19) -0.00184(12) 0.00012(12) 0.00032(12)
Cl1 0.0209(3) 0.0130(3) 0.0267(3) -0.0022(2) -0.0041(2) -0.0004(2)
O1 0.0236(9) 0.0118(8) 0.0268(9) -0.0036(7) -0.0003(7) 0.0020(6)
O2 0.0177(8) 0.0134(8) 0.0282(9) -0.0014(7) -0.0011(6) 0.0011(6)
N1 0.0197(10) 0.0152(10) 0.0253(10) -0.0011(8) -0.0001(8) 0.0006(8)
N2 0.0181(10) 0.0174(10) 0.0254(10) 0.0005(8) 0.0012(8) 0.0031(8)
N3 0.0193(10) 0.0265(11) 0.0242(10) -0.0075(9) 0.0038(8) -0.0012(8)
N4 0.0178(10) 0.0179(10) 0.0235(10) -0.0012(8) -0.0004(7) -0.0006(8)
C1 0.0216(12) 0.0173(12) 0.0324(13) -0.0031(10) 0.0029(10) -0.0005(9)
C2 0.0252(13) 0.0230(13) 0.0319(14) -0.0060(11) 0.0065(10) -0.0015(10)
C3 0.0239(13) 0.0238(13) 0.0303(13) -0.0004(10) 0.0054(10) -0.0068(10)
C4 0.0233(12) 0.0173(12) 0.0320(13) -0.0003(10) 0.0007(10) -0.0045(9)
C5 0.0197(11) 0.0165(11) 0.0259(12) -0.0011(9) -0.0013(9) -0.0004(9)
C6 0.0264(13) 0.0125(11) 0.0308(13) -0.0008(10) 0.0046(10) -0.0005(9)
C7 0.0264(13) 0.0260(13) 0.0260(13) 0.0043(10) -0.0016(10) 0.0079(10)
C8 0.0210(12) 0.0354(15) 0.0247(12) -0.0019(11) 0.0027(10) 0.0041(11)
C9 0.0238(14) 0.058(2) 0.0348(16) 0.0011(14) -0.0046(11) 0.0075(14)
C10 0.0197(14) 0.081(3) 0.0407(17) -0.0059(17) -0.0051(12) -0.0034(15)
C11 0.0233(14) 0.060(2) 0.0449(18) -0.0177(16) 0.0073(12) -0.0147(14)
C12 0.0236(13) 0.0337(15) 0.0336(14) -0.0105(12) 0.0060(11) -0.0068(11)
C13 0.0266(13) 0.0183(12) 0.0303(13) -0.0019(10) 0.0037(10) 0.0071(10)
C14 0.0171(11) 0.0188(12) 0.0293(13) -0.0033(10) 0.0016(9) -0.0029(9)
C15 0.0248(13) 0.0244(13) 0.0345(14) -0.0069(11) 0.0063(10) -0.0020(10)
C16 0.0294(14) 0.0364(16) 0.0224(12) -0.0073(11) 0.0045(10) -0.0123(12)
C17 0.0240(13) 0.0327(15) 0.0238(12) 0.0036(11) -0.0004(10) -0.0082(11)
C18 0.0197(12) 0.0208(12) 0.0310(13) 0.0027(10) 0.0000(9) -0.0034(9)
C20 0.0170(11) 0.0145(11) 0.0216(11) 0.0009(9) 0.0016(8) -0.0009(8)
C21 0.0195(11) 0.0114(11) 0.0220(11) -0.0011(9) 0.0015(9) -0.0012(8)
C22 0.0209(11) 0.0121(10) 0.0227(11) -0.0023(9) -0.0019(9) -0.0028(9)
B1 0.042(2) 0.0278(18) 0.064(3) -0.0086(17) 0.0046(18) 0.0027(15)
F1 0.157(4) 0.100(3) 0.122(3) -0.065(2) -0.005(3) -0.036(3)
F2 0.0812(18) 0.0601(15) 0.102(2) 0.0297(15) 0.0296(16) 0.0302(14)
F3 0.0593(15) 0.094(2) 0.0719(16) 0.0116(15) 0.0179(12) -0.0012(14)
F4 0.0747(16) 0.0378(12) 0.0808(16) 0.0013(11) 0.0038(13) 0.0177(11)

loop_
_atom_type_symbol
_atom_type_description
_atom_type_scat_dispersion_real
_atom_type_scat_dispersion_imag
_atom_type_scat_source
C C 0.0033 0.0016 'International Tables Vol C Tables 4.2.6.8 and 6.1.1.4'
H H 0.0000 0.0000 'International Tables Vol C Tables 4.2.6.8 and 6.1.1.4'
B B 0.0013 0.0007 'International Tables Vol C Tables 4.2.6.8 and 6.1.1.4'
N N 0.0061 0.0033 'International Tables Vol C Tables 4.2.6.8 and 6.1.1.4'
O O 0.0106 0.0060 'International Tables Vol C Tables 4.2.6.8 and 6.1.1.4'
F F 0.0171 0.0103 'International Tables Vol C Tables 4.2.6.8 and 6.1.1.4'
Cl Cl 0.1484 0.1585 'International Tables Vol C Tables 4.2.6.8 and 6.1.1.4'
Fe Fe 0.3463 0.8444 'International Tables Vol C Tables 4.2.6.8 and 6.1.1.4'

loop_
_geom_angle_atom_site_label_1
_geom_angle_atom_site_label_2
_geom_angle_atom_site_label_3
_geom_angle
_geom_angle_site_symmetry_1
_geom_angle_site_symmetry_3
O2 Fe1 N4 123.60(7) . .
O2 Fe1 N1 98.02(7) . .
N4 Fe1 N1 131.48(8) . .
O2 Fe1 N3 84.20(7) . .
N4 Fe1 N3 98.54(8) . .
N1 Fe1 N3 110.42(8) . .
O2 Fe1 O1 75.14(6) . .
N4 Fe1 O1 85.08(7) . .
N1 Fe1 O1 82.66(7) . .
N3 Fe1 O1 157.07(7) . .
O2 Fe1 N2 153.53(7) . .
N4 Fe1 N2 76.03(8) . .
N1 Fe1 N2 75.33(7) . .
N3 Fe1 N2 74.65(8) . .
O1 Fe1 N2 127.90(7) . .
C21 O1 Fe1 114.32(15) . .
C20 O2 Fe1 118.43(15) . .
C1 N1 C5 118.0(2) . .
C1 N1 Fe1 124.94(17) . .
C5 N1 Fe1 116.91(16) . .
C6 N2 C7 110.7(2) . .
C6 N2 C13 112.3(2) . .
C7 N2 C13 111.21(19) . .
C6 N2 Fe1 104.90(14) . .
C7 N2 Fe1 106.28(15) . .
C13 N2 Fe1 111.16(15) . .
C12 N3 C8 118.3(2) . .
C12 N3 Fe1 124.21(19) . .
C8 N3 Fe1 117.42(17) . .
C14 N4 C18 118.6(2) . .
C14 N4 Fe1 119.97(17) . .
C18 N4 Fe1 121.39(17) . .
N1 C1 C2 123.1(2) . .
C1 C2 C3 118.3(2) . .
C2 C3 C4 119.2(2) . .
C5 C4 C3 118.9(2) . .
N1 C5 C4 122.3(2) . .
N1 C5 C6 115.1(2) . .
C4 C5 C6 122.6(2) . .
N2 C6 C5 109.8(2) . .
N2 C7 C8 110.2(2) . .
N3 C8 C9 122.2(3) . .
N3 C8 C7 115.6(2) . .
C9 C8 C7 122.2(3) . .
C10 C9 C8 118.9(3) . .
C11 C10 C9 119.5(3) . .
C10 C11 C12 119.1(3) . .
N3 C12 C11 121.9(3) . .
N2 C13 C14 112.9(2) . .
N4 C14 C15 121.8(2) . .
N4 C14 C13 117.4(2) . .
C15 C14 C13 120.7(2) . .
C16 C15 C14 119.4(3) . .
C15 C16 C17 119.0(2) . .
C18 C17 C16 119.1(2) . .
N4 C18 C17 122.1(2) . .
O2 C20 C22 125.4(2) . 7_565
O2 C20 C21 115.6(2) . .
C22 C20 C21 119.0(2) 7_565 .
O1 C21 C22 125.2(2) . .
O1 C21 C20 115.2(2) . .
C22 C21 C20 119.5(2) . .
C20 C22 C21 121.5(2) 7_565 .
C20 C22 Cl1 119.47(18) 7_565 .
C21 C22 Cl1 119.05(18) . .
F1 B1 F4 112.5(4) . .
F1 B1 F3 113.0(4) . .
F4 B1 F3 109.3(3) . .
F1 B1 F2 107.7(4) . .
F4 B1 F2 105.5(3) . .
F3 B1 F2 108.5(3) . .

loop_
_geom_bond_atom_site_label_1
_geom_bond_atom_site_label_2
_geom_bond_distance
_geom_bond_site_symmetry_2
Fe1 O2 2.0629(17) .
Fe1 N4 2.125(2) .
Fe1 N1 2.153(2) .
Fe1 N3 2.169(2) .
Fe1 O1 2.2121(18) .
Fe1 N2 2.291(2) .
Cl1 C22 1.732(2) .
O1 C21 1.251(3) .
O2 C20 1.270(3) .
N1 C1 1.340(3) .
N1 C5 1.352(3) .
N2 C6 1.473(3) .
N2 C7 1.479(3) .
N2 C13 1.480(3) .
N3 C12 1.342(3) .
N3 C8 1.351(4) .
N4 C14 1.348(3) .
N4 C18 1.353(3) .
C1 C2 1.383(4) .
C2 C3 1.387(4) .
C3 C4 1.388(4) .
C4 C5 1.380(3) .
C5 C6 1.505(3) .
C7 C8 1.499(4) .
C8 C9 1.385(4) .
C9 C10 1.375(5) .
C10 C11 1.370(5) .
C11 C12 1.395(4) .
C13 C14 1.504(4) .
C14 C15 1.385(4) .
C15 C16 1.380(4) .
C16 C17 1.385(4) .
C17 C18 1.379(4) .
C20 C22 1.382(3) 7_565
C20 C21 1.528(3) .
C21 C22 1.405(3) .
C22 C20 1.382(3) 7_565
B1 F1 1.339(5) .
B1 F4 1.374(4) .
B1 F3 1.391(5) .
B1 F2 1.415(5) .
